data_2208818
loop_
_publ_author_name
'Maroszov\'a, Jaroslava'
'Marti\<ska, Ladislav'
'Valigura, Du\<san'
'Koman, Marian'
'Glowiak Tadeusz'

_publ_section_title
Poly[[bis(4-chlorosalicylato-\k<i>O</i>)copper(II)]-di-\m-3-pyridylmethanol-\k^2^<i>N</i>:<i>O</i>;\k^2^<i>O</i>:<i>N</i>]
_journal_coeditor_code CI2003
_journal_issue 5
_journal_name_full 'Acta Crystallographica Section E'
_journal_page_first m1164
_journal_page_last m1166
_journal_paper_doi 10.1107/S1600536806006817
_journal_volume 62
_journal_year 2006
_chemical_formula_iupac '[Cu (C7 H4 Cl O3)2 (C6 H7 N O)2]'
_chemical_formula_moiety 'C26 H22 Cl2 Cu  N2 O8'
_chemical_formula_sum 'C26 H22 Cl2 Cu N2 O8'
_chemical_formula_weight 624.91
_chemical_name_systematic
;
Poly[[bis(4-chlorosalicylato-\k<i>O</i>)copper(II)]-di-\m-3-pyridylmethanol-
\k^2^N:O;\k^2^O:N]
;
_space_group_IT_number 14
_symmetry_cell_setting monoclinic
_symmetry_space_group_name_Hall '-P 2ybc'
_symmetry_space_group_name_H-M 'P 1 21/c 1'
_atom_sites_solution_hydrogens geom
_atom_sites_solution_primary direct
_atom_sites_solution_secondary difmap
_audit_creation_method SHELXL97
_cell_angle_alpha 90.00
_cell_angle_beta 104.16(3)
_cell_angle_gamma 90.00
_cell_formula_units_Z 2
_cell_length_a 11.031(2)
_cell_length_b 12.815(3)
_cell_length_c 9.3410(2)
_cell_measurement_reflns_used 5225
_cell_measurement_temperature 100(2)
_cell_measurement_theta_max 28.55
_cell_measurement_theta_min 3.65
_cell_volume 1280.3(4)
_computing_cell_refinement 'KM-4 CCD System Software'
_computing_data_collection 'KM-4 CCD System Software (Kuma Diffraction, 1998)'
_computing_data_reduction 'KM-4 CCD System Software'
_computing_molecular_graphics 'ORTEP (Johnson, 1965)'
_computing_publication_material 'WinGX (Farrugia, 1999)'
_computing_structure_refinement 'SHELXL97 (Sheldrick, 1997)'
_computing_structure_solution 'SHELXS86 (Sheldrick, 1985)'
_diffrn_ambient_temperature 100(2)
_diffrn_measured_fraction_theta_full 0.971
_diffrn_measured_fraction_theta_max 0.971
_diffrn_measurement_device_type 'Kuma KM4 CCD area-detector'
_diffrn_measurement_method \w
_diffrn_radiation_monochromator graphite
_diffrn_radiation_source 'fine-focus sealed tube'
_diffrn_radiation_type MoK\a
_diffrn_radiation_wavelength 0.71073
_diffrn_reflns_av_R_equivalents 0.0303
_diffrn_reflns_av_sigmaI/netI 0.0309
_diffrn_reflns_limit_h_max 14
_diffrn_reflns_limit_h_min -14
_diffrn_reflns_limit_k_max 17
_diffrn_reflns_limit_k_min -17
_diffrn_reflns_limit_l_max 12
_diffrn_reflns_limit_l_min -7
_diffrn_reflns_number 8423
_diffrn_reflns_theta_full 28.55
_diffrn_reflns_theta_max 28.55
_diffrn_reflns_theta_min 3.65
_diffrn_standards_number 0
_exptl_absorpt_coefficient_mu 1.117
_exptl_absorpt_correction_T_max 0.846
_exptl_absorpt_correction_T_min 0.818
_exptl_absorpt_correction_type refdelf
_exptl_absorpt_process_details '(Parkin <i>et al.</i>,  1995)'
_exptl_crystal_colour blue
_exptl_crystal_density_diffrn 1.621
_exptl_crystal_density_meas 1.555
_exptl_crystal_density_method 'not measured'
_exptl_crystal_description Prism
_exptl_crystal_F_000 638.0
_exptl_crystal_size_max 0.20
_exptl_crystal_size_mid 0.15
_exptl_crystal_size_min 0.15
_refine_diff_density_max 0.605
_refine_diff_density_min -0.574
_refine_ls_extinction_method none
_refine_ls_goodness_of_fit_ref 1.166
_refine_ls_hydrogen_treatment constr
_refine_ls_matrix_type full
_refine_ls_number_parameters 178
_refine_ls_number_reflns 3002
_refine_ls_number_restraints 0
_refine_ls_restrained_S_all 1.166
_refine_ls_R_factor_all 0.0407
_refine_ls_R_factor_gt 0.0324
_refine_ls_shift/su_max 0.001
_refine_ls_shift/su_mean 0.000
_refine_ls_structure_factor_coef Fsqd
_refine_ls_weighting_details 'calc w = 1/[\s^2^(Fo^2^)+(0.0453P)^2^+0.256P] where P=(Fo^2^+2Fc^2^)/3'
_refine_ls_weighting_scheme calc
_refine_ls_wR_factor_gt 0.0832
_refine_ls_wR_factor_ref 0.0872
_reflns_number_gt 2536
_reflns_number_total 3002
_reflns_threshold_expression I>2\s(I)
_cod_data_source_file ci2003.cif
_cod_data_source_block I
_cod_depositor_comments
;
The following automatic conversions were performed:
'_symmetry_cell_setting' value 'Monoclinic' changed to 'monoclinic'
according to '/home/saulius/struct/CIF-dictionaries/cif_core.dic'
dictionary named 'cif_core.dic' version 2.4.1 from
2010-06-29.

'_geom_bond_publ_flag' value 'Y' changed to 'y' according to
'/home/saulius/struct/CIF-dictionaries/cif_core.dic' dictionary named
'cif_core.dic' version 2.4.1 from 2010-06-29 (2
times).

'_geom_angle_publ_flag' value 'Y' changed to 'y' according to
'/home/saulius/struct/CIF-dictionaries/cif_core.dic' dictionary named
'cif_core.dic' version 2.4.1 from 2010-06-29 (6 times).

Automatic conversion script
Id: cif_fix_enum 1527 2010-12-29 10:47:43Z saulius 

The following automatic conversions were performed:

'_symmetry_cell_setting' value 'Monoclinic' changed to 'monoclinic'
according to /home/saulius/struct/CIF-dictionaries/cif_core.dic
dictionary named 'cif_core.dic' version 2.4.1 from
2010-06-29.

'_geom_bond_publ_flag' value 'Y' changed to 'y'
according to /home/saulius/struct/CIF-dictionaries/cif_core.dic
dictionary named 'cif_core.dic' version 2.4.1 from 2010-06-29 (2
times).

'_geom_angle_publ_flag' value 'Y' changed to 'y' according
to /home/saulius/struct/CIF-dictionaries/cif_core.dic dictionary
named 'cif_core.dic' version 2.4.1 from 2010-06-29 (6 times).

Automatic conversion script
Id: cif_fix_values 1715 2011-07-08 13:25:40Z adriana 
;
_cod_original_sg_symbol_H-M 'P 21/c'
_cod_original_formula_sum 'C26 H22 Cl2 Cu  N2 O8'
_cod_database_code 2208818

loop_
_symmetry_equiv_pos_as_xyz
'x, y, z'
'-x, y+1/2, -z+1/2'
'-x, -y, -z'
'x, -y-1/2, z-1/2'

loop_
_atom_site_type_symbol
_atom_site_label
_atom_site_fract_x
_atom_site_fract_y
_atom_site_fract_z
_atom_site_U_iso_or_equiv
_atom_site_adp_type
_atom_site_calc_flag
_atom_site_refinement_flags
_atom_site_occupancy
Cu Cu 0.0000 0.0000 0.0000 0.01272(9) Uani d S 1
Cl Cl1 -0.65765(4) -0.20499(4) 0.26572(6) 0.02971(13) Uani d . 1
N N1 0.06727(13) -0.02366(10) 0.21881(15) 0.0127(3) Uani d . 1
O O1 -0.16815(10) -0.04350(9) 0.01654(12) 0.0151(2) Uani d . 1
O O2 -0.21582(11) 0.10377(9) 0.11915(13) 0.0191(3) Uani d . 1
O O3 -0.28961(13) -0.21223(10) 0.03436(17) 0.0302(3) Uani d . 1
H H30 -0.2374 -0.1756 0.0094 0.050 Uiso calc . 1
O O4 0.01139(11) -0.30882(9) 0.42523(13) 0.0169(2) Uani d . 1
H H40 0.0782 -0.3277 0.4102 0.050 Uiso calc . 1
C C1 -0.23577(16) 0.01124(12) 0.08387(18) 0.0134(3) Uani d . 1
C C2 -0.34244(15) -0.04452(13) 0.12298(17) 0.0133(3) Uani d . 1
C C3 -0.36209(16) -0.15195(13) 0.09946(19) 0.0178(3) Uani d . 1
C C4 -0.46104(17) -0.20144(14) 0.1424(2) 0.0222(4) Uani d . 1
H H4 -0.4751 -0.2725 0.1264 0.050 Uiso calc . 1
C C5 -0.53707(16) -0.14315(14) 0.2085(2) 0.0203(4) Uani d . 1
C C6 -0.52075(16) -0.03662(14) 0.23237(19) 0.0181(3) Uani d . 1
H H6 -0.5734 0.0013 0.2768 0.050 Uiso calc . 1
C C7 -0.42336(16) 0.01141(13) 0.18783(19) 0.0151(3) Uani d . 1
H H7 -0.4118 0.0829 0.2016 0.050 Uiso calc . 1
C C8 0.15524(15) 0.04049(13) 0.29766(18) 0.0147(3) Uani d . 1
H H8 0.1816 0.0970 0.2507 0.050 Uiso calc . 1
C C9 0.20778(16) 0.02487(13) 0.44691(19) 0.0167(3) Uani d . 1
H H9 0.2681 0.0704 0.4994 0.050 Uiso calc . 1
C C10 0.16872(16) -0.05993(13) 0.51653(18) 0.0162(3) Uani d . 1
H H10 0.2041 -0.0724 0.6161 0.050 Uiso calc . 1
C C11 0.07692(15) -0.12612(12) 0.43750(18) 0.0137(3) Uani d . 1
C C12 0.02905(15) -0.10490(12) 0.28791(17) 0.0134(3) Uani d . 1
H H12 -0.0321 -0.1489 0.2334 0.050 Uiso calc . 1
C C13 0.02994(17) -0.21702(13) 0.51204(18) 0.0178(3) Uani d . 1
H H131 0.0897 -0.2315 0.6048 0.050 Uiso calc . 1
H H132 -0.0485 -0.1976 0.5342 0.050 Uiso calc . 1

loop_
_atom_site_aniso_label
_atom_site_aniso_U_11
_atom_site_aniso_U_22
_atom_site_aniso_U_33
_atom_site_aniso_U_12
_atom_site_aniso_U_13
_atom_site_aniso_U_23
Cu 0.01085(14) 0.01793(15) 0.01010(15) 0.00019(11) 0.00396(10) 0.00142(11)
Cl1 0.0230(2) 0.0256(2) 0.0463(3) -0.00509(18) 0.0195(2) 0.0057(2)
N1 0.0123(6) 0.0140(6) 0.0126(7) 0.0018(5) 0.0044(5) 0.0011(5)
O1 0.0126(5) 0.0208(6) 0.0133(6) -0.0006(5) 0.0057(5) -0.0011(5)
O2 0.0204(6) 0.0174(6) 0.0221(6) -0.0034(5) 0.0100(5) -0.0003(5)
O3 0.0306(7) 0.0202(7) 0.0463(9) -0.0019(6) 0.0218(7) -0.0070(6)
O4 0.0187(6) 0.0129(5) 0.0209(6) -0.0015(5) 0.0081(5) -0.0014(5)
C1 0.0135(7) 0.0181(8) 0.0087(7) -0.0004(6) 0.0028(6) 0.0028(6)
C2 0.0122(7) 0.0166(8) 0.0104(7) -0.0006(6) 0.0013(6) 0.0012(6)
C3 0.0173(8) 0.0181(8) 0.0192(8) 0.0003(7) 0.0069(7) -0.0013(7)
C4 0.0207(9) 0.0153(8) 0.0321(10) -0.0033(7) 0.0094(8) 0.0019(7)
C5 0.0137(8) 0.0251(9) 0.0236(9) -0.0033(7) 0.0072(7) 0.0052(7)
C6 0.0140(8) 0.0226(8) 0.0187(9) 0.0023(7) 0.0060(7) 0.0013(7)
C7 0.0147(8) 0.0167(8) 0.0138(7) -0.0007(6) 0.0032(6) -0.0003(6)
C8 0.0145(8) 0.0140(7) 0.0163(8) 0.0009(6) 0.0051(7) -0.0001(6)
C9 0.0159(8) 0.0181(8) 0.0163(8) -0.0017(6) 0.0043(7) -0.0022(6)
C10 0.0191(8) 0.0161(8) 0.0132(8) 0.0031(7) 0.0034(7) 0.0003(6)
C11 0.0160(8) 0.0124(7) 0.0142(8) 0.0024(6) 0.0063(6) 0.0005(6)
C12 0.0141(7) 0.0133(7) 0.0137(8) 0.0004(6) 0.0050(6) -0.0014(6)
C13 0.0250(9) 0.0143(8) 0.0153(8) -0.0004(7) 0.0074(7) 0.0003(6)

loop_
_atom_type_symbol
_atom_type_description
_atom_type_scat_dispersion_real
_atom_type_scat_dispersion_imag
_atom_type_scat_source
C C 0.0023 0.0016 'International Tables Vol C Tables 4.2.6.8 and 6.1.1.4'
H H 0.0000 0.0000 'International Tables Vol C Tables 4.2.6.8 and 6.1.1.4'
N N 0.0061 0.0033 'International Tables Vol C Tables 4.2.6.8 and 6.1.1.4'
O O 0.0106 0.0060 'International Tables Vol C Tables 4.2.6.8 and 6.1.1.4'
Cl Cl 0.1484 0.1585 'International Tables Vol C Tables 4.2.6.8 and 6.1.1.4'
Cu Cu 0.3201 1.2651 'International Tables Vol C Tables 4.2.6.8 and 6.1.1.4'

loop_
_geom_angle_atom_site_label_1
_geom_angle_atom_site_label_2
_geom_angle_atom_site_label_3
_geom_angle_site_symmetry_1
_geom_angle_site_symmetry_3
_geom_angle
_geom_angle_publ_flag
O1 Cu O1 3 . 180 y
O1 Cu N1 3 3 89.89(6) ?
O1 Cu N1 . 3 90.11(6) y
O1 Cu N1 3 . 90.11(6) ?
O1 Cu N1 . . 89.89(6) y
N1 Cu N1 3 . 180 y
C12 N1 C8 . . 118.60(14) ?
C12 N1 Cu . . 121.39(11) ?
C8 N1 Cu . . 119.97(11) y
C1 O1 Cu . . 123.24(11) y
C3 O3 H30 . . 109.5 ?
C13 O4 H40 . . 109.5 ?
O2 C1 O1 . . 124.31(15) ?
O2 C1 C2 . . 119.50(15) ?
O1 C1 C2 . . 116.18(14) ?
C7 C2 C3 . . 118.82(15) ?
C7 C2 C1 . . 119.09(15) ?
C3 C2 C1 . . 122.08(15) ?
O3 C3 C4 . . 117.09(16) ?
O3 C3 C2 . . 122.90(15) ?
C4 C3 C2 . . 120.01(16) ?
C5 C4 C3 . . 118.99(17) ?
C5 C4 H4 . . 120.5 ?
C3 C4 H4 . . 120.5 ?
C4 C5 C6 . . 122.45(16) ?
C4 C5 Cl1 . . 119.06(14) ?
C6 C5 Cl1 . . 118.49(14) ?
C7 C6 C5 . . 117.88(16) ?
C7 C6 H6 . . 121.1 ?
C5 C6 H6 . . 121.1 ?
C6 C7 C2 . . 121.84(16) ?
C6 C7 H7 . . 119.1 ?
C2 C7 H7 . . 119.1 ?
N1 C8 C9 . . 122.01(15) ?
N1 C8 H8 . . 119.0 ?
C9 C8 H8 . . 119.0 ?
C8 C9 C10 . . 118.85(15) ?
C8 C9 H9 . . 120.6 ?
C10 C9 H9 . . 120.6 ?
C11 C10 C9 . . 119.95(15) ?
C11 C10 H10 . . 120.0 ?
C9 C10 H10 . . 120.0 ?
C10 C11 C12 . . 117.54(15) ?
C10 C11 C13 . . 120.91(15) ?
C12 C11 C13 . . 121.55(15) ?
N1 C12 C11 . . 123.04(15) ?
N1 C12 H12 . . 118.5 ?
C11 C12 H12 . . 118.5 ?
O4 C13 C11 . . 113.23(13) ?
O4 C13 H131 . . 108.9 ?
C11 C13 H131 . . 108.9 ?
O4 C13 H132 . . 108.9 ?
C11 C13 H132 . . 108.9 ?
H131 C13 H132 . . 107.7 ?

loop_
_geom_bond_atom_site_label_1
_geom_bond_atom_site_label_2
_geom_bond_site_symmetry_2
_geom_bond_distance
_geom_bond_publ_flag
Cu O1 3 1.9787(12) ?
Cu O1 . 1.9787(12) y
Cu N1 3 2.0194(15) ?
Cu N1 . 2.0194(15) y
Cl1 C5 . 1.7411(17) ?
N1 C12 . 1.346(2) ?
N1 C8 . 1.345(2) ?
O1 C1 . 1.294(2) ?
O2 C1 . 1.236(2) ?
O3 C3 . 1.358(2) ?
O3 H30 . 0.82 ?
O4 C13 . 1.415(2) ?
O4 H40 . 0.82 ?
C1 C2 . 1.496(2) ?
C2 C7 . 1.394(2) ?
C2 C3 . 1.403(2) ?
C3 C4 . 1.403(2) ?
C4 C5 . 1.377(3) ?
C4 H4 . 0.93 ?
C5 C6 . 1.388(3) ?
C6 C7 . 1.387(2) ?
C6 H6 . 0.93 ?
C7 H7 . 0.93 ?
C8 C9 . 1.387(2) ?
C8 H8 . 0.93 ?
C9 C10 . 1.388(2) ?
C9 H9 . 0.93 ?
C10 C11 . 1.387(2) ?
C10 H10 . 0.93 ?
C11 C12 . 1.394(2) ?
C11 C13 . 1.512(2) ?
C12 H12 . 0.93 ?
C13 H131 . 0.97 ?
C13 H132 . 0.97 ?

loop_
_geom_hbond_atom_site_label_D
_geom_hbond_atom_site_label_H
_geom_hbond_atom_site_label_A
_geom_hbond_site_symmetry_A
_geom_hbond_distance_DH
_geom_hbond_distance_HA
_geom_hbond_distance_DA
_geom_hbond_angle_DHA
O3 H30 O1 . 0.82 1.85 2.5705(18) 146
O4 H40 O2 2_545 0.82 1.83 2.6400(17) 168
